data_7035771
loop_
_publ_author_name
'Liang, Jie'
'Su, Jie'
'Chen, Yanping'
'Li, Zhaofei'
'Li, Kuo'
'Zhang, Hao'
'Zou, Xiaodong'
'Liao, Fuhui'
'Wang, Yingxia'
'Lin, Jianhua'

_publ_section_title
;
 Syntheses, structure solutions, and catalytic performance of two novel
 layered silicates.
;
_journal_issue 35
_journal_name_full 'Dalton transactions (Cambridge, England : 2003)'
_journal_page_first 15567
_journal_page_last 15575
_journal_paper_doi 10.1039/c5dt00487j
_journal_volume 44
_journal_year 2015
_chemical_formula_analytical (Si10O19)(OH)3(C6H17N)2(H2O)
_chemical_formula_moiety (Si10O19)(OH)3(C6H17)2(H2O)
_chemical_formula_sum 'C12 N2 O22 Si10'
_chemical_formula_weight 805.04
_chemical_melting_point 800
_chemical_name_common 'a layered silicate'
_chemical_name_systematic PKU-13a
_space_group_IT_number 2
_symmetry_cell_setting triclinic
_symmetry_Int_Tables_number 2
_symmetry_space_group_name_Hall '-P 1'
_symmetry_space_group_name_H-M 'P -1'
_audit_update_record
;
2014-07-17 deposited with the CCDC.
2015-07-13 downloaded from the CCDC.
;
_cell_angle_alpha 112.006(6)
_cell_angle_beta 72.250(7)
_cell_angle_gamma 88.529(6)
_cell_formula_units_Z 1
_cell_length_a 12.6249(15)
_cell_length_b 7.3962(4)
_cell_length_c 9.2524(6)
_cell_measurement_temperature 293
_cell_volume 753.24(12)
_computing_structure_refinement 'Topas Academic V4.1'
_diffrn_ambient_temperature 293
_diffrn_radiation_monochromator 'Ge 1 1 1'
_diffrn_radiation_probe x-ray
_diffrn_radiation_source 'X-ray tube'
_diffrn_radiation_type 'Cu K\a1'
_diffrn_radiation_wavelength 1.540596
_exptl_crystal_colour white
_exptl_crystal_density_diffrn 1.775
_exptl_crystal_description plate
_pd_char_colour white
_pd_char_particle_morphology plate
_pd_meas_2theta_range_inc 0.02
_pd_meas_2theta_range_max 100.000
_pd_meas_2theta_range_min 5.000
_pd_meas_number_of_points 4750
_pd_proc_ls_background_function 'Chebychev polynomial'
_pd_proc_ls_pref_orient_corr ' ?'
_pd_proc_ls_profile_function 'PearsonVII Peak Type'
_pd_proc_ls_prof_R_factor 0.0555
_pd_proc_ls_prof_wR_expected 0.0339
_pd_proc_ls_prof_wR_factor 0.0714
_pd_spec_mounting ' ?'
_pd_spec_mount_mode transmission
_pd_spec_shape flat_sheet
_refine_ls_goodness_of_fit_all 2.18
_refine_ls_number_parameters 108
_refine_ls_R_I_factor 0.0325
_cod_data_source_file c5dt00487j2.cif
_cod_data_source_block PKU-13a
_cod_depositor_comments
;
The following automatic conversions were performed:

'_diffrn_radiation_probe' value 'X-ray' changed to 'x-ray' according
to
/usr/data/users/saulius/crontab/automatic-downloads/rss-feeds/RSC/lib/dictionaries/cif_core.dic
dictionary named 'cif_core.dic' version 2.4.2 from 2011-04-26.

Automatic conversion script
Id: cif_fix_values 3271 2015-04-21 07:52:19Z andrius 

 Adding full bibliography for 7035770--7035771.cif.
;
_cod_database_code 7035771

loop_
_symmetry_equiv_pos_site_id
_symmetry_equiv_pos_as_xyz
1 x,y,z
2 -x,-y,-z

loop_
_atom_site_label
_atom_site_type_symbol
_atom_site_fract_x
_atom_site_fract_y
_atom_site_fract_z
_atom_site_adp_type
_atom_site_U_iso_or_equiv
_atom_site_symmetry_multiplicity
_atom_site_occupancy
_atom_site_calc_flag
Si1 Si 0.9063(4) 0.4819(7) 0.2214(6) Uiso 0.013(2) 2 1 d
Si2 Si 0.9189(4) 0.2613(7) 0.8623(5) Uiso 0.013(2) 2 1 d
Si3 Si 0.2293(4) 0.3228(6) 0.4216(6) Uiso 0.013(2) 2 1 d
Si4 Si 0.9857(4) 0.8090(7) 0.6775(5) Uiso 0.013(2) 2 1 d
Si5 Si 0.7907(4) 0.2940(6) 0.6290(5) Uiso 0.013(2) 2 1 d
O1 O 0.9922(4) 0.3307(5) 0.2324(5) Uiso 0.017(3) 2 1 d
O2 O 0.7924(4) 0.5702(11) 0.3815(5) Uiso 0.017(3) 2 1 d
O3 O 0.8649(4) 0.3708(9) 0.0633(4) Uiso 0.017(3) 2 1 d
O4 O 0.0363(4) 0.3357(5) 0.8030(8) Uiso 0.017(3) 2 1 d
O5 O 0.3220(5) 0.1303(9) 0.3380(13) Uiso 0.017(3) 2 1 d
O6 O 0.1108(3) 0.2603(10) 0.4022(6) Uiso 0.017(3) 2 1 d
O7 O 0.0999(4) 0.8029(11) 0.5365(6) Uiso 0.017(3) 2 1 d
O8 O 0.9404(7) 0.0300(5) 0.8154(7) Uiso 0.017(3) 2 1 d
O9 O 0.8328(3) 0.3196(9) 0.7838(4) Uiso 0.017(3) 2 1 d
O10 O 0.6990(4) 0.1464(9) 0.6225(12) Uiso 0.017(3) 2 1 d
O11 O 0.7387(5) 0.5111(5) 0.6534(6) Uiso 0.017(3) 2 1 d
N1 N 0.654165 -0.034775 0.181412 Uiso 0.089(10) 2 1 d
C1 C 0.58716 0.134894 0.333024 Uiso 0.089(10) 2 1 d
C2 C 0.637419 -0.008759 0.03955 Uiso 0.089(10) 2 1 d
C3 C 0.774706 -0.045175 0.160192 Uiso 0.089(10) 2 1 d
C4 C 0.625688 -0.216032 0.204163 Uiso 0.089(10) 2 1 d
C5 C 0.606772 -0.353135 0.051747 Uiso 0.089(10) 2 1 d
C6 C 0.604391 -0.558452 0.057488 Uiso 0.089(10) 2 1 d

loop_
_atom_type_symbol
_atom_type_scat_dispersion_real
_atom_type_scat_dispersion_imag
_atom_type_scat_source
C 0.0033 0.0016 'International Tables Vol C tables 4.2.6.8 and 6.1.1.1'
N 0.0061 0.0033 'International Tables Vol C tables 4.2.6.8 and 6.1.1.1'
O 0.0106 0.0060 'International Tables Vol C tables 4.2.6.8 and 6.1.1.1'
Si 0.0817 0.0704 'International Tables Vol C tables 4.2.6.8 and 6.1.1.1'

loop_
_geom_angle_atom_site_label_1
_geom_angle_atom_site_label_2
_geom_angle_atom_site_label_3
_geom_angle_site_symmetry_1
_geom_angle_site_symmetry_3
_geom_angle
O1 Si1 O2 . . 113.9(5)
O1 Si1 O3 . . 109.9(3)
O1 Si1 O4 . 2_666 111.4(4)
O2 Si1 O3 . . 105.6(4)
O2 Si1 O4 . 2_666 108.0(4)
O3 Si1 O4 . 2_666 107.9(5)
O3 Si2 O4 1_556 1_655 108.4(4)
O3 Si2 O8 1_556 . 107.4(5)
O3 Si2 O9 1_556 . 108.7(3)
O4 Si2 O8 1_655 . 109.8(4)
O4 Si2 O9 1_655 . 110.0(5)
O8 Si2 O9 . . 112.5(5)
O2 Si3 O5 2_666 . 110.6(6)
O2 Si3 O6 2_666 . 106.7(4)
O2 Si3 O11 2_666 2_666 106.6(4)
O5 Si3 O6 . . 109.4(4)
O5 Si3 O11 . 2_666 114.5(5)
O6 Si3 O11 . 2_666 108.7(5)
O1 Si4 O6 2_766 2_666 110.1(4)
O1 Si4 O7 2_766 1_655 110.5(4)
O1 Si4 O8 2_766 1_565 108.2(4)
O6 Si4 O7 2_666 1_655 110.2(4)
O6 Si4 O8 2_666 1_565 107.5(5)
O7 Si4 O8 1_655 1_565 110.2(5)
O7 Si5 O9 2_666 . 106.6(4)
O7 Si5 O10 2_666 . 109.5(4)
O7 Si5 O11 2_666 . 111.2(5)
O9 Si5 O10 . . 109.1(6)
O9 Si5 O11 . . 108.3(4)
O10 Si5 O11 . . 111.9(5)
Si1 O1 Si4 . 2_766 148.0(4)
Si1 O2 Si3 . 2_666 132.4(4)
Si1 O3 Si2 . 1_554 138.8(4)
Si1 O4 Si2 2_666 1_455 144.7(4)
Si3 O6 Si4 . 2_666 161.3(5)
Si4 O7 Si5 1_455 2_666 157.3(6)
Si2 O8 Si4 . 1_545 149.6(5)
Si2 O9 Si5 . . 152.1(3)
Si3 O11 Si5 2_666 . 140.1(4)
C1 N1 C2 . . 108.000(8)
C1 N1 C3 . . 111.000(10)
C1 N1 C4 . . 108.000(8)
C2 N1 C3 . . 108.646(8)
C2 N1 C4 . . 117.476(6)
C3 N1 C4 . . 103.662(6)
N1 C4 C5 . . 108.000(6)
C4 C5 C6 . . 107.999(6)

loop_
_geom_bond_atom_site_label_1
_geom_bond_atom_site_label_2
_geom_bond_site_symmetry_2
_geom_bond_distance
Si1 O1 . 1.589(7)
Si1 O2 . 1.618(5)
Si1 O3 . 1.636(7)
Si1 O4 2_666 1.604(7)
Si2 O3 1_556 1.628(5)
Si2 O4 1_655 1.605(7)
Si2 O8 . 1.593(6)
Si2 O9 . 1.607(8)
Si3 O2 2_666 1.620(6)
Si3 O5 . 1.591(7)
Si3 O6 . 1.618(7)
Si3 O11 2_666 1.627(7)
Si4 O1 2_766 1.617(8)
Si4 O6 2_666 1.609(7)
Si4 O7 1_655 1.609(7)
Si4 O8 1_565 1.603(5)
Si5 O7 2_666 1.614(5)
Si5 O9 . 1.624(7)
Si5 O10 . 1.610(8)
Si5 O11 . 1.625(7)
N1 C1 . 1.4700(3)
N1 C2 . 1.47001(16)
N1 C3 . 1.4700(4)
N1 C4 . 1.47000(15)
C4 C5 . 1.4900(2)
C5 C6 . 1.54000(16)
